data_1555872
loop_
_publ_author_name
'Dasgupta, Srimoyee'
'Liu, Jixin'
'Shoffler, Clarissa A.'
'Yap, Glenn P. A.'
'Watson, Mary P.'

_publ_section_title
;
 Enantioselective, Copper-Catalyzed Alkynylation of Ketimines To Deliver
 Isoquinolines with \a-Diaryl Tetrasubstituted Stereocenters.
;
_journal_issue 23
_journal_name_full 'Organic letters'
_journal_page_first 6006
_journal_page_last 6009
_journal_paper_doi 10.1021/acs.orglett.6b02787
_journal_volume 18
_journal_year 2016
_chemical_absolute_configuration ad
_chemical_formula_sum 'C25 H19 N O2'
_chemical_formula_weight 365.41
_space_group_crystal_system monoclinic
_space_group_IT_number 4
_space_group_name_Hall 'P 2yb'
_space_group_name_H-M_alt 'P 1 21 1'
_atom_sites_solution_hydrogens geom
_audit_creation_method SHELXL-2014/7
_cell_angle_alpha 90
_cell_angle_beta 93.365(2)
_cell_angle_gamma 90
_cell_formula_units_Z 2
_cell_length_a 8.7464(4)
_cell_length_b 9.4368(4)
_cell_length_c 11.5501(6)
_cell_measurement_reflns_used 5095
_cell_measurement_temperature 200(2)
_cell_measurement_theta_max 74.89
_cell_measurement_theta_min 3.83
_cell_volume 951.68(8)
_computing_cell_refinement 'Bruker SAINT'
_computing_data_collection 'Bruker APEX2'
_computing_data_reduction 'Bruker SAINT'
_computing_molecular_graphics 'Bruker SHELXTL'
_computing_publication_material 'Bruker SHELXTL'
_computing_structure_refinement 'SHELXL-2014/7 (Sheldrick, 2014)'
_computing_structure_solution 'SHELXS-97 (Sheldrick 2008)'
_diffrn_ambient_temperature 200(2)
_diffrn_detector_area_resol_mean 8.33
_diffrn_measured_fraction_theta_full 0.999
_diffrn_measured_fraction_theta_max 0.988
_diffrn_measurement_device_type 'Bruker AXS APEX diffractometer'
_diffrn_measurement_method '\f and \w scans'
_diffrn_radiation_type CuK\a
_diffrn_radiation_wavelength 1.54178
_diffrn_reflns_av_R_equivalents 0.0371
_diffrn_reflns_av_unetI/netI 0.0385
_diffrn_reflns_Laue_measured_fraction_full 0.999
_diffrn_reflns_Laue_measured_fraction_max 0.988
_diffrn_reflns_limit_h_max 10
_diffrn_reflns_limit_h_min -10
_diffrn_reflns_limit_k_max 11
_diffrn_reflns_limit_k_min -11
_diffrn_reflns_limit_l_max 14
_diffrn_reflns_limit_l_min -14
_diffrn_reflns_number 11079
_diffrn_reflns_point_group_measured_fraction_full 0.993
_diffrn_reflns_point_group_measured_fraction_max 0.973
_diffrn_reflns_theta_full 67.679
_diffrn_reflns_theta_max 74.952
_diffrn_reflns_theta_min 3.834
_exptl_absorpt_coefficient_mu 0.639
_exptl_absorpt_correction_T_max 0.7538
_exptl_absorpt_correction_T_min 0.6099
_exptl_absorpt_correction_type multi-scan
_exptl_absorpt_process_details 'APEX3 (Bruker, 2015)'
_exptl_crystal_colour colourless
_exptl_crystal_density_diffrn 1.275
_exptl_crystal_description block
_exptl_crystal_F_000 384
_exptl_crystal_size_max 0.195
_exptl_crystal_size_mid 0.111
_exptl_crystal_size_min 0.061
_refine_diff_density_max 0.149
_refine_diff_density_min -0.155
_refine_diff_density_rms 0.035
_refine_ls_abs_structure_details
; 
 Flack x determined using 1441 quotients [(I+)-(I-)]/[(I+)+(I-)] 
 (Parsons, Flack and Wagner, Acta Cryst. B69 (2013) 249-259). 
;
_refine_ls_abs_structure_Flack -0.08(18)
_refine_ls_extinction_coef 0.0120(18)
_refine_ls_extinction_expression Fc^*^=kFc[1+0.001xFc^2^\l^3^/sin(2\q)]^-1/4^
_refine_ls_extinction_method 'SHELXL-2014/7 (Sheldrick 2014'
_refine_ls_goodness_of_fit_ref 1.122
_refine_ls_hydrogen_treatment constr
_refine_ls_matrix_type full
_refine_ls_number_parameters 255
_refine_ls_number_reflns 3807
_refine_ls_number_restraints 1
_refine_ls_restrained_S_all 1.121
_refine_ls_R_factor_all 0.0458
_refine_ls_R_factor_gt 0.0411
_refine_ls_shift/su_max 0.000
_refine_ls_shift/su_mean 0.000
_refine_ls_structure_factor_coef Fsqd
_refine_ls_weighting_details 'w=1/[\s^2^(Fo^2^)+(0.0635P)^2^+0.1087P] where P=(Fo^2^+2Fc^2^)/3'
_refine_ls_weighting_scheme calc
_refine_ls_wR_factor_gt 0.1157
_refine_ls_wR_factor_ref 0.1207
_reflns_Friedel_coverage 0.853
_reflns_Friedel_fraction_full 0.987
_reflns_Friedel_fraction_max 0.956
_reflns_number_gt 3425
_reflns_number_total 3807
_reflns_threshold_expression 'I > 2\s(I)'
_cod_data_source_file ol6b02787_si_002.cif
_cod_data_source_block mary033
_cod_original_sg_symbol_H-M 'P 21'
_cod_database_code 1555872
_shelx_shelxl_version_number 2014/7
_shelx_space_group_comment
; 
The symmetry employed for this shelxl refinement is uniquely defined 
by the following loop, which should always be used as a source of 
symmetry information in preference to the above space-group names. 
They are only intended as comments. 
;
_shelx_estimated_absorpt_t_min 0.886
_shelx_estimated_absorpt_t_max 0.962

loop_
_space_group_symop_operation_xyz
'x, y, z'
'-x, y+1/2, -z'

loop_
_atom_site_label
_atom_site_type_symbol
_atom_site_fract_x
_atom_site_fract_y
_atom_site_fract_z
_atom_site_U_iso_or_equiv
_atom_site_adp_type
_atom_site_occupancy
_atom_site_site_symmetry_order
_atom_site_calc_flag
_atom_site_refinement_flags_posn
_atom_site_refinement_flags_adp
N1 N 0.4110(3) 0.5638(3) 0.7961(2) 0.0395(5) Uani 1 1 d . .
O1 O 0.4612(2) 0.7895(2) 0.7507(2) 0.0516(5) Uani 1 1 d . .
O2 O 0.4855(2) 0.6197(2) 0.61551(19) 0.0489(5) Uani 1 1 d . .
C1 C 0.3943(3) 0.6102(4) 0.9096(3) 0.0477(7) Uani 1 1 d . .
H1 H 0.4248 0.7040 0.9299 0.057 Uiso 1 1 calc R U
C2 C 0.3377(4) 0.5284(4) 0.9903(3) 0.0546(8) Uani 1 1 d . .
H2 H 0.3284 0.5656 1.0660 0.065 Uiso 1 1 calc R U
C3 C 0.2898(3) 0.3843(3) 0.9659(2) 0.0434(7) Uani 1 1 d . .
C4 C 0.2159(4) 0.3025(4) 1.0460(3) 0.0514(8) Uani 1 1 d . .
H4 H 0.1965 0.3418 1.1194 0.062 Uiso 1 1 calc R U
C5 C 0.1705(4) 0.1658(4) 1.0208(3) 0.0534(8) Uani 1 1 d . .
H5 H 0.1180 0.1122 1.0757 0.064 Uiso 1 1 calc R U
C6 C 0.2014(4) 0.1070(4) 0.9157(3) 0.0526(8) Uani 1 1 d . .
H6 H 0.1732 0.0116 0.8989 0.063 Uiso 1 1 calc R U
C7 C 0.2734(3) 0.1866(3) 0.8347(3) 0.0449(7) Uani 1 1 d . .
H7 H 0.2932 0.1457 0.7619 0.054 Uiso 1 1 calc R U
C8 C 0.3174(3) 0.3258(3) 0.8579(2) 0.0378(6) Uani 1 1 d . .
C9 C 0.3961(3) 0.4106(3) 0.7635(2) 0.0373(6) Uani 1 1 d . .
C10 C 0.4558(3) 0.6554(3) 0.7119(3) 0.0409(6) Uani 1 1 d . .
C11 C 0.5103(5) 0.8934(4) 0.6701(4) 0.0665(10) Uani 1 1 d . .
H11A H 0.6118 0.8677 0.6451 0.100 Uiso 1 1 calc R U
H11B H 0.5154 0.9865 0.7077 0.100 Uiso 1 1 calc R U
H11C H 0.4372 0.8968 0.6025 0.100 Uiso 1 1 calc R U
C12 C 0.2977(3) 0.3945(3) 0.6565(2) 0.0387(6) Uani 1 1 d . .
C13 C 0.2154(3) 0.3621(3) 0.5737(2) 0.0399(6) Uani 1 1 d . .
C14 C 0.0046(3) 0.3975(4) 0.4253(3) 0.0478(7) Uani 1 1 d . .
H14 H -0.0176 0.4871 0.4579 0.057 Uiso 1 1 calc R U
C15 C -0.0822(4) 0.3483(5) 0.3299(3) 0.0574(9) Uani 1 1 d . .
H15 H -0.1648 0.4039 0.2978 0.069 Uiso 1 1 calc R U
C16 C -0.0506(4) 0.2198(5) 0.2808(3) 0.0582(9) Uani 1 1 d . .
H16 H -0.1111 0.1870 0.2152 0.070 Uiso 1 1 calc R U
C17 C 0.0692(4) 0.1384(4) 0.3269(3) 0.0559(8) Uani 1 1 d . .
H17 H 0.0917 0.0498 0.2928 0.067 Uiso 1 1 calc R U
C18 C 0.1567(3) 0.1861(3) 0.4231(3) 0.0446(7) Uani 1 1 d . .
H18 H 0.2390 0.1299 0.4547 0.053 Uiso 1 1 calc R U
C19 C 0.1247(3) 0.3160(3) 0.4738(2) 0.0369(6) Uani 1 1 d . .
C20 C 0.5947(3) 0.2761(4) 0.6498(3) 0.0462(7) Uani 1 1 d . .
H20 H 0.5204 0.2662 0.5869 0.055 Uiso 1 1 calc R U
C21 C 0.7395(4) 0.2184(4) 0.6412(3) 0.0540(8) Uani 1 1 d . .
H21 H 0.7632 0.1684 0.5732 0.065 Uiso 1 1 calc R U
C22 C 0.8488(3) 0.2334(4) 0.7308(3) 0.0526(8) Uani 1 1 d . .
H22 H 0.9485 0.1953 0.7245 0.063 Uiso 1 1 calc R U
C23 C 0.8126(3) 0.3040(4) 0.8300(3) 0.0526(8) Uani 1 1 d . .
H23 H 0.8876 0.3137 0.8924 0.063 Uiso 1 1 calc R U
C24 C 0.6676(3) 0.3612(3) 0.8397(3) 0.0443(7) Uani 1 1 d . .
H24 H 0.6439 0.4096 0.9084 0.053 Uiso 1 1 calc R U
C25 C 0.5570(3) 0.3477(3) 0.7487(2) 0.0372(6) Uani 1 1 d . .

loop_
_atom_site_aniso_label
_atom_site_aniso_U_11
_atom_site_aniso_U_22
_atom_site_aniso_U_33
_atom_site_aniso_U_23
_atom_site_aniso_U_13
_atom_site_aniso_U_12
N1 0.0400(12) 0.0371(12) 0.0409(12) -0.0023(10) -0.0004(9) 0.0025(10)
O1 0.0546(12) 0.0350(10) 0.0659(14) -0.0013(10) 0.0100(10) 0.0004(9)
O2 0.0522(12) 0.0440(11) 0.0514(12) 0.0025(10) 0.0100(9) 0.0001(10)
C1 0.0532(18) 0.0442(16) 0.0453(16) -0.0123(14) -0.0007(13) 0.0018(14)
C2 0.069(2) 0.055(2) 0.0399(17) -0.0087(14) 0.0036(14) 0.0006(17)
C3 0.0435(14) 0.0486(17) 0.0377(14) -0.0008(12) 0.0001(11) 0.0047(13)
C4 0.0543(17) 0.062(2) 0.0382(15) 0.0039(15) 0.0074(13) 0.0083(16)
C5 0.0515(18) 0.062(2) 0.0474(17) 0.0109(15) 0.0097(13) 0.0016(15)
C6 0.0561(18) 0.0481(17) 0.0539(18) 0.0086(15) 0.0044(14) -0.0045(15)
C7 0.0440(15) 0.0460(17) 0.0449(16) 0.0007(13) 0.0055(12) -0.0015(13)
C8 0.0332(12) 0.0429(16) 0.0371(14) -0.0005(11) -0.0005(10) 0.0030(11)
C9 0.0359(13) 0.0375(14) 0.0383(14) -0.0023(11) 0.0011(10) 0.0013(11)
C10 0.0319(13) 0.0381(14) 0.0524(17) 0.0008(13) 0.0011(11) 0.0029(11)
C11 0.072(2) 0.0386(16) 0.092(3) 0.0027(17) 0.034(2) 0.0010(16)
C12 0.0339(13) 0.0414(14) 0.0406(14) 0.0005(11) 0.0017(11) 0.0005(11)
C13 0.0364(13) 0.0421(14) 0.0413(14) 0.0003(12) 0.0032(11) -0.0016(11)
C14 0.0455(15) 0.0538(18) 0.0436(16) 0.0001(14) -0.0002(12) 0.0064(14)
C15 0.0410(15) 0.082(3) 0.0481(17) 0.0037(18) -0.0059(13) 0.0008(16)
C16 0.0481(17) 0.082(3) 0.0440(17) -0.0064(17) 0.0011(13) -0.0215(17)
C17 0.067(2) 0.054(2) 0.0481(17) -0.0141(15) 0.0111(15) -0.0174(17)
C18 0.0444(15) 0.0439(16) 0.0456(16) 0.0012(13) 0.0045(12) -0.0022(12)
C19 0.0319(12) 0.0434(15) 0.0356(13) 0.0001(11) 0.0039(10) -0.0044(11)
C20 0.0434(15) 0.0478(17) 0.0476(17) -0.0051(14) 0.0045(12) 0.0032(13)
C21 0.0489(17) 0.0514(19) 0.063(2) -0.0058(16) 0.0130(15) 0.0083(14)
C22 0.0372(15) 0.0458(17) 0.075(2) 0.0039(16) 0.0068(14) 0.0066(13)
C23 0.0391(15) 0.0489(18) 0.068(2) 0.0095(16) -0.0084(14) 0.0004(14)
C24 0.0402(14) 0.0426(15) 0.0492(16) -0.0014(13) -0.0057(11) 0.0001(12)
C25 0.0360(13) 0.0341(12) 0.0416(14) 0.0014(11) 0.0026(10) -0.0004(10)

loop_
_atom_type_symbol
_atom_type_description
_atom_type_scat_dispersion_real
_atom_type_scat_dispersion_imag
_atom_type_scat_source
C C 0.0181 0.0091 'International Tables Vol C Tables 4.2.6.8 and 6.1.1.4'
H H 0.0000 0.0000 'International Tables Vol C Tables 4.2.6.8 and 6.1.1.4'
N N 0.0311 0.0180 'International Tables Vol C Tables 4.2.6.8 and 6.1.1.4'
O O 0.0492 0.0322 'International Tables Vol C Tables 4.2.6.8 and 6.1.1.4'

loop_
_geom_angle_atom_site_label_1
_geom_angle_atom_site_label_2
_geom_angle_atom_site_label_3
_geom_angle
C10 N1 C1 121.1(3)
C10 N1 C9 116.9(2)
C1 N1 C9 121.8(2)
C10 O1 C11 115.7(3)
C2 C1 N1 122.7(3)
C2 C1 H1 118.7
N1 C1 H1 118.7
C1 C2 C3 121.7(3)
C1 C2 H2 119.1
C3 C2 H2 119.1
C4 C3 C8 118.9(3)
C4 C3 C2 122.2(3)
C8 C3 C2 118.8(3)
C5 C4 C3 121.3(3)
C5 C4 H4 119.4
C3 C4 H4 119.4
C6 C5 C4 119.7(3)
C6 C5 H5 120.1
C4 C5 H5 120.1
C5 C6 C7 120.0(3)
C5 C6 H6 120.0
C7 C6 H6 120.0
C6 C7 C8 121.0(3)
C6 C7 H7 119.5
C8 C7 H7 119.5
C7 C8 C3 119.0(3)
C7 C8 C9 118.8(2)
C3 C8 C9 122.1(3)
C12 C9 N1 110.4(2)
C12 C9 C25 111.0(2)
N1 C9 C25 109.4(2)
C12 C9 C8 106.0(2)
N1 C9 C8 111.0(2)
C25 C9 C8 108.9(2)
O2 C10 O1 124.5(3)
O2 C10 N1 124.3(3)
O1 C10 N1 111.2(2)
O1 C11 H11A 109.5
O1 C11 H11B 109.5
H11A C11 H11B 109.5
O1 C11 H11C 109.5
H11A C11 H11C 109.5
H11B C11 H11C 109.5
C13 C12 C9 170.9(3)
C12 C13 C19 176.1(3)
C15 C14 C19 120.1(3)
C15 C14 H14 120.0
C19 C14 H14 120.0
C16 C15 C14 120.7(3)
C16 C15 H15 119.6
C14 C15 H15 119.6
C15 C16 C17 119.9(3)
C15 C16 H16 120.0
C17 C16 H16 120.0
C16 C17 C18 119.9(3)
C16 C17 H17 120.0
C18 C17 H17 120.0
C17 C18 C19 120.5(3)
C17 C18 H18 119.8
C19 C18 H18 119.8
C14 C19 C18 118.8(3)
C14 C19 C13 121.7(3)
C18 C19 C13 119.4(3)
C25 C20 C21 120.9(3)
C25 C20 H20 119.6
C21 C20 H20 119.6
C22 C21 C20 120.2(3)
C22 C21 H21 119.9
C20 C21 H21 119.9
C21 C22 C23 119.5(3)
C21 C22 H22 120.3
C23 C22 H22 120.3
C22 C23 C24 120.7(3)
C22 C23 H23 119.7
C24 C23 H23 119.7
C23 C24 C25 120.1(3)
C23 C24 H24 119.9
C25 C24 H24 119.9
C20 C25 C24 118.6(3)
C20 C25 C9 122.7(2)
C24 C25 C9 118.6(2)

loop_
_geom_bond_atom_site_label_1
_geom_bond_atom_site_label_2
_geom_bond_distance
N1 C10 1.376(4)
N1 C1 1.398(4)
N1 C9 1.498(3)
O1 C10 1.343(4)
O1 C11 1.435(4)
O2 C10 1.206(4)
C1 C2 1.328(5)
C1 H1 0.9500
C2 C3 1.446(5)
C2 H2 0.9500
C3 C4 1.392(4)
C3 C8 1.398(4)
C4 C5 1.376(5)
C4 H4 0.9500
C5 C6 1.375(5)
C5 H5 0.9500
C6 C7 1.382(4)
C6 H6 0.9500
C7 C8 1.390(4)
C7 H7 0.9500
C8 C9 1.547(4)
C9 C12 1.471(4)
C9 C25 1.546(4)
C11 H11A 0.9800
C11 H11B 0.9800
C11 H11C 0.9800
C12 C13 1.203(4)
C13 C19 1.429(4)
C14 C15 1.382(5)
C14 C19 1.392(4)
C14 H14 0.9500
C15 C16 1.373(6)
C15 H15 0.9500
C16 C17 1.381(6)
C16 H16 0.9500
C17 C18 1.386(5)
C17 H17 0.9500
C18 C19 1.394(4)
C18 H18 0.9500
C20 C25 1.384(4)
C20 C21 1.388(5)
C20 H20 0.9500
C21 C22 1.374(5)
C21 H21 0.9500
C22 C23 1.378(5)
C22 H22 0.9500
C23 C24 1.388(4)
C23 H23 0.9500
C24 C25 1.392(4)
C24 H24 0.9500

loop_
_geom_torsion_atom_site_label_1
_geom_torsion_atom_site_label_2
_geom_torsion_atom_site_label_3
_geom_torsion_atom_site_label_4
_geom_torsion
C10 N1 C1 C2 173.5(3)
C9 N1 C1 C2 -12.6(4)
N1 C1 C2 C3 0.3(5)
C1 C2 C3 C4 -173.3(3)
C1 C2 C3 C8 6.1(5)
C8 C3 C4 C5 0.3(5)
C2 C3 C4 C5 179.6(3)
C3 C4 C5 C6 1.5(5)
C4 C5 C6 C7 -2.0(5)
C5 C6 C7 C8 0.8(5)
C6 C7 C8 C3 0.9(4)
C6 C7 C8 C9 -179.3(3)
C4 C3 C8 C7 -1.5(4)
C2 C3 C8 C7 179.1(3)
C4 C3 C8 C9 178.8(3)
C2 C3 C8 C9 -0.6(4)
C10 N1 C9 C12 -52.4(3)
C1 N1 C9 C12 133.5(3)
C10 N1 C9 C25 70.1(3)
C1 N1 C9 C25 -104.0(3)
C10 N1 C9 C8 -169.7(2)
C1 N1 C9 C8 16.2(3)
C7 C8 C9 C12 50.6(3)
C3 C8 C9 C12 -129.7(3)
C7 C8 C9 N1 170.5(2)
C3 C8 C9 N1 -9.8(3)
C7 C8 C9 C25 -69.0(3)
C3 C8 C9 C25 110.7(3)
C11 O1 C10 O2 -1.7(4)
C11 O1 C10 N1 178.6(3)
C1 N1 C10 O2 173.0(3)
C9 N1 C10 O2 -1.2(4)
C1 N1 C10 O1 -7.3(4)
C9 N1 C10 O1 178.5(2)
C19 C14 C15 C16 -0.8(5)
C14 C15 C16 C17 0.0(5)
C15 C16 C17 C18 0.4(5)
C16 C17 C18 C19 0.0(5)
C15 C14 C19 C18 1.1(4)
C15 C14 C19 C13 -178.9(3)
C17 C18 C19 C14 -0.7(4)
C17 C18 C19 C13 179.3(3)
C25 C20 C21 C22 -0.8(5)
C20 C21 C22 C23 1.1(5)
C21 C22 C23 C24 -0.6(5)
C22 C23 C24 C25 -0.1(5)
C21 C20 C25 C24 0.2(5)
C21 C20 C25 C9 -178.5(3)
C23 C24 C25 C20 0.3(5)
C23 C24 C25 C9 179.0(3)
C12 C9 C25 C20 -5.0(4)
N1 C9 C25 C20 -127.1(3)
C8 C9 C25 C20 111.5(3)
C12 C9 C25 C24 176.4(3)
N1 C9 C25 C24 54.3(3)
C8 C9 C25 C24 -67.2(3)
